data_4312516
loop_
_publ_author_name
'Magdalena M. Makowska-Grzyska'
'Ewa Szajna'
'Crystal Shipley'
'Atta M. Arif'
'Michael H. Mitchell'
'Jason A. Halfen'
'Lisa M. Berreau'

_publ_section_title
;
 First Row Divalent Transition Metal Complexes of Aryl-Appended
 Tris((pyridyl)methyl)amine Ligands: Syntheses, Structures,
 Electrochemistry, and Hydroxamate Binding Properties
;
_journal_name_full 'Inorganic Chemistry'
_journal_page_first 7472
_journal_page_last 7488
_journal_paper_doi 10.1021/ic034810y
_journal_volume 42
_journal_year 2003
_chemical_formula_sum 'C36 H35 Cl2 Co N7 O8'
_chemical_formula_weight 823.54
_chemical_name_systematic
;
 ?
;
_space_group_IT_number 14
_symmetry_cell_setting monoclinic
_symmetry_space_group_name_Hall '-P 2ybc'
_symmetry_space_group_name_H-M 'P 1 21/c 1'
_atom_sites_solution_hydrogens geom
_atom_sites_solution_primary direct
_atom_sites_solution_secondary difmap
_audit_creation_method SHELXL-97
_cell_angle_alpha 90.00
_cell_angle_beta 94.5372(12)
_cell_angle_gamma 90.00
_cell_formula_units_Z 4
_cell_length_a 13.6560(3)
_cell_length_b 19.2024(4)
_cell_length_c 14.2572(3)
_cell_measurement_reflns_used 7988
_cell_measurement_temperature 150(1)
_cell_measurement_theta_max 27.485
_cell_measurement_theta_min 1.018
_cell_volume 3726.92(14)
_computing_cell_refinement DENZO-SMN
_computing_data_collection 'Nonius COLLECT'
_computing_data_reduction DENZO-SMN
_computing_molecular_graphics 'WinGX, Ortep3'
_computing_structure_refinement 'SHELXL-97 (Sheldrick, 1997)'
_computing_structure_solution SIR97
_diffrn_ambient_temperature 150(1)
_diffrn_measured_fraction_theta_full 0.995
_diffrn_measured_fraction_theta_max 0.995
_diffrn_measurement_device_type 'Nonius KappaCCD Diffractometer'
_diffrn_measurement_method 'Phi plus Omega scan'
_diffrn_radiation_monochromator graphite
_diffrn_radiation_source 'fine-focus sealed tube'
_diffrn_radiation_type MoK\a
_diffrn_radiation_wavelength 0.71073
_diffrn_reflns_av_R_equivalents 0.0356
_diffrn_reflns_av_sigmaI/netI 0.0794
_diffrn_reflns_limit_h_max 17
_diffrn_reflns_limit_h_min -17
_diffrn_reflns_limit_k_max 24
_diffrn_reflns_limit_k_min -22
_diffrn_reflns_limit_l_max 18
_diffrn_reflns_limit_l_min -18
_diffrn_reflns_number 14524
_diffrn_reflns_theta_full 27.49
_diffrn_reflns_theta_max 27.49
_diffrn_reflns_theta_min 3.75
_diffrn_standards_decay_% <2.0
_exptl_absorpt_coefficient_mu 0.665
_exptl_absorpt_correction_T_max 0.9185
_exptl_absorpt_correction_T_min 0.8356
_exptl_absorpt_correction_type multi-scan
_exptl_absorpt_process_details 'DENZO-SMN (Otwinowski & Minor, 1997)'
_exptl_crystal_colour pleochroic
_exptl_crystal_density_diffrn 1.468
_exptl_crystal_density_method 'not measured'
_exptl_crystal_description prism
_exptl_crystal_F_000 1700
_exptl_crystal_size_max 0.28
_exptl_crystal_size_mid 0.25
_exptl_crystal_size_min 0.13
_refine_diff_density_max 0.597
_refine_diff_density_min -0.434
_refine_diff_density_rms 0.073
_refine_ls_extinction_coef 0.0073(7)
_refine_ls_extinction_expression Fc^*^=kFc[1+0.001xFc^2^\l^3^/sin(2\q)]^-1/4^
_refine_ls_extinction_method SHELXL
_refine_ls_goodness_of_fit_ref 1.032
_refine_ls_hydrogen_treatment mixed
_refine_ls_matrix_type full
_refine_ls_number_parameters 616
_refine_ls_number_reflns 8517
_refine_ls_number_restraints 0
_refine_ls_restrained_S_all 1.032
_refine_ls_R_factor_all 0.0781
_refine_ls_R_factor_gt 0.0511
_refine_ls_shift/su_max 0.001
_refine_ls_shift/su_mean 0.000
_refine_ls_structure_factor_coef Fsqd
_refine_ls_weighting_details 'calc w=1/[\s^2^(Fo^2^)+(0.0579P)^2^+1.4695P] where P=(Fo^2^+2Fc^2^)/3'
_refine_ls_weighting_scheme calc
_refine_ls_wR_factor_gt 0.1252
_refine_ls_wR_factor_ref 0.1406
_reflns_number_gt 6168
_reflns_number_total 8517
_reflns_threshold_expression >2sigma(I)
_cod_data_source_file ic034810ysi20030712_122956_03.cif
_cod_data_source_block usu069(2(CH3CN)
_cod_depositor_comments
;
The following automatic conversions were performed:

'_exptl_absorpt_correction_type' value 'Multi-scan' changed to
'multi-scan' according to the built-in table from CIF Core dictionary
named 'cif_core.dic' version 2.4.1 from 2010-06-29.

Automatic conversion script
Id: cif_fix_values 1646 2011-03-28 12:23:43Z adriana 
;
_cod_original_sg_symbol_H-M 'P 21/c'
_cod_database_code 4312516

loop_
_symmetry_equiv_pos_as_xyz
'x, y, z'
'-x, y+1/2, -z+1/2'
'-x, -y, -z'
'x, -y-1/2, z-1/2'

loop_
_atom_site_label
_atom_site_type_symbol
_atom_site_fract_x
_atom_site_fract_y
_atom_site_fract_z
_atom_site_U_iso_or_equiv
_atom_site_adp_type
_atom_site_occupancy
_atom_site_symmetry_multiplicity
_atom_site_calc_flag
_atom_site_refinement_flags
_atom_site_disorder_assembly
_atom_site_disorder_group
Co1 Co 0.70473(2) 0.406118(17) 0.16624(2) 0.02510(12) Uani 1 1 d . . .
Cl1 Cl 0.73514(5) 1.05690(4) 0.08833(5) 0.04122(19) Uani 1 1 d . . .
Cl2 Cl 0.93080(6) 0.79243(4) 0.41006(5) 0.0438(2) Uani 1 1 d . . .
O1 O 0.7416(3) 1.00423(17) 0.1581(2) 0.0883(10) Uani 1 1 d . A .
O2 O 0.8261(2) 1.09019(19) 0.0787(3) 0.0947(14) Uani 0.881(5) 1 d P A 1
O3 O 0.6635(3) 1.10943(15) 0.1099(2) 0.0678(10) Uani 0.881(5) 1 d P A 1
O4 O 0.7038(3) 1.0261(2) 0.0013(2) 0.0906(13) Uani 0.881(5) 1 d P A 1
O5 O 0.84827(18) 0.79902(14) 0.46499(19) 0.0654(7) Uani 1 1 d . A .
O6 O 0.9719(2) 0.72371(12) 0.41706(17) 0.0591(6) Uani 1 1 d . A .
O7 O 1.00584(18) 0.84098(13) 0.4507(2) 0.0503(8) Uani 0.881(5) 1 d P A 1
O8 O 0.9071(3) 0.8118(2) 0.3154(2) 0.0883(14) Uani 0.881(5) 1 d P A 1
O2' O 0.8263(18) 1.0405(14) 0.0346(17) 0.069(7) Uiso 0.119(5) 1 d P A 2
O3' O 0.7273(18) 1.1088(12) 0.1518(15) 0.056(6) Uiso 0.119(5) 1 d P A 2
O4' O 0.650(3) 1.0385(18) 0.036(2) 0.100(10) Uiso 0.119(5) 1 d P A 2
O7' O 0.982(2) 0.8403(17) 0.377(3) 0.098(10) Uiso 0.119(5) 1 d P A 2
O8' O 0.8542(17) 0.7693(13) 0.3243(15) 0.059(6) Uiso 0.119(5) 1 d P A 2
N1 N 0.78549(15) 0.33602(11) 0.24894(14) 0.0293(5) Uani 1 1 d . . .
N2 N 0.69003(15) 0.31325(11) 0.08150(14) 0.0265(4) Uani 1 1 d . . .
N3 N 0.77926(15) 0.43206(11) 0.04925(14) 0.0255(4) Uani 1 1 d . . .
N4 N 0.55104(16) 0.39519(11) 0.13951(15) 0.0284(5) Uani 1 1 d . . .
N5 N 0.70868(15) 0.48662(12) 0.26184(15) 0.0309(5) Uani 1 1 d . . .
N6 N 0.5823(2) 0.31038(17) 0.3498(2) 0.0562(7) Uani 1 1 d . . .
N7 N 0.6722(4) 0.7983(2) 0.0557(4) 0.0990(14) Uani 1 1 d . . .
C1 C 0.8171(2) 0.34623(16) 0.34033(18) 0.0334(6) Uani 1 1 d . . .
H1 H 0.793(2) 0.3873(15) 0.3692(19) 0.027(7) Uiso 1 1 d . . .
C2 C 0.8766(2) 0.29913(16) 0.3903(2) 0.0384(6) Uani 1 1 d . . .
H2 H 0.899(2) 0.3096(15) 0.453(2) 0.035(8) Uiso 1 1 d . . .
C3 C 0.9036(2) 0.23884(17) 0.3461(2) 0.0417(7) Uani 1 1 d . . .
H3 H 0.945(2) 0.2061(16) 0.383(2) 0.041(8) Uiso 1 1 d . . .
C4 C 0.8702(2) 0.22710(16) 0.2529(2) 0.0368(6) Uani 1 1 d . . .
H4 H 0.887(2) 0.1903(16) 0.223(2) 0.034(8) Uiso 1 1 d . . .
C5 C 0.81244(18) 0.27701(13) 0.20600(18) 0.0296(5) Uani 1 1 d . . .
C6 C 0.7801(2) 0.27143(15) 0.10271(19) 0.0301(6) Uani 1 1 d . . .
H6A H 0.768(2) 0.2289(17) 0.086(2) 0.033(8) Uiso 1 1 d . . .
H6B H 0.830(2) 0.2908(14) 0.0633(19) 0.028(7) Uiso 1 1 d . . .
C7 C 0.6793(2) 0.33667(14) -0.01741(18) 0.0285(5) Uani 1 1 d . . .
H7A H 0.6932(19) 0.3007(14) -0.0634(18) 0.024(7) Uiso 1 1 d . . .
H7B H 0.611(2) 0.3540(16) -0.032(2) 0.040(8) Uiso 1 1 d . . .
C8 C 0.74834(18) 0.39707(13) -0.02991(17) 0.0267(5) Uani 1 1 d . . .
C9 C 0.7774(2) 0.41594(14) -0.11721(19) 0.0308(6) Uani 1 1 d . . .
H9 H 0.754(2) 0.3898(16) -0.167(2) 0.035(8) Uiso 1 1 d . . .
C10 C 0.8390(2) 0.47241(15) -0.12420(19) 0.0339(6) Uani 1 1 d . . .
H10 H 0.860(2) 0.4864(15) -0.185(2) 0.034(7) Uiso 1 1 d . . .
C11 C 0.8732(2) 0.50713(15) -0.04303(19) 0.0332(6) Uani 1 1 d . . .
H11 H 0.919(2) 0.5391(17) -0.045(2) 0.046(9) Uiso 1 1 d . . .
C12 C 0.84343(18) 0.48529(13) 0.04337(18) 0.0277(5) Uani 1 1 d . . .
C13 C 0.88471(18) 0.51642(14) 0.13343(18) 0.0307(6) Uani 1 1 d . . .
C14 C 0.92865(19) 0.47354(16) 0.20299(19) 0.0332(6) Uani 1 1 d . . .
H14 H 0.937(2) 0.4257(17) 0.195(2) 0.040(8) Uiso 1 1 d . . .
C15 C 0.9673(2) 0.50193(18) 0.2882(2) 0.0406(7) Uani 1 1 d . . .
H15 H 0.991(2) 0.4681(17) 0.336(2) 0.047(9) Uiso 1 1 d . . .
C16 C 0.9614(2) 0.57309(18) 0.3033(2) 0.0454(7) Uani 1 1 d . . .
H16 H 0.992(3) 0.5915(17) 0.367(2) 0.054(10) Uiso 1 1 d . . .
C17 C 0.9188(2) 0.61606(17) 0.2336(2) 0.0438(7) Uani 1 1 d . . .
H17 H 0.920(2) 0.6647(18) 0.242(2) 0.044(9) Uiso 1 1 d . . .
C18 C 0.8817(2) 0.58840(15) 0.1475(2) 0.0366(6) Uani 1 1 d . . .
H18 H 0.850(2) 0.6174(15) 0.100(2) 0.032(7) Uiso 1 1 d . . .
C19 C 0.6017(2) 0.27693(14) 0.1091(2) 0.0302(6) Uani 1 1 d . . .
H19A H 0.620(2) 0.2511(14) 0.1677(19) 0.029(7) Uiso 1 1 d . . .
H19B H 0.582(2) 0.2428(16) 0.065(2) 0.039(8) Uiso 1 1 d . . .
C20 C 0.52263(19) 0.32814(14) 0.12701(18) 0.0309(6) Uani 1 1 d . . .
C21 C 0.4263(2) 0.30661(17) 0.1335(2) 0.0376(6) Uani 1 1 d . . .
H21 H 0.405(2) 0.2574(15) 0.1236(19) 0.033(7) Uiso 1 1 d . . .
C22 C 0.3575(2) 0.35533(17) 0.1570(2) 0.0425(7) Uani 1 1 d . . .
H22 H 0.296(3) 0.3425(17) 0.164(2) 0.045(9) Uiso 1 1 d . . .
C23 C 0.3849(2) 0.42442(17) 0.1668(2) 0.0389(7) Uani 1 1 d . . .
H23 H 0.335(3) 0.4624(17) 0.175(2) 0.050(9) Uiso 1 1 d . . .
C24 C 0.48150(19) 0.44372(14) 0.15471(18) 0.0311(6) Uani 1 1 d . . .
C25 C 0.51099(19) 0.51814(14) 0.15541(18) 0.0315(6) Uani 1 1 d . . .
C26 C 0.5763(2) 0.54250(15) 0.09259(19) 0.0329(6) Uani 1 1 d . . .
H26 H 0.602(2) 0.5133(16) 0.049(2) 0.038(8) Uiso 1 1 d . . .
C27 C 0.6058(2) 0.61223(16) 0.0944(2) 0.0415(7) Uani 1 1 d . . .
H27 H 0.655(2) 0.6267(17) 0.051(2) 0.043(9) Uiso 1 1 d . . .
C28 C 0.5673(3) 0.65760(17) 0.1576(2) 0.0475(8) Uani 1 1 d . . .
H28 H 0.590(3) 0.703(2) 0.157(2) 0.059(10) Uiso 1 1 d . . .
C29 C 0.5015(3) 0.63363(17) 0.2185(2) 0.0476(8) Uani 1 1 d . . .
H29 H 0.471(3) 0.6683(19) 0.261(2) 0.065(11) Uiso 1 1 d . . .
C30 C 0.4729(2) 0.56460(16) 0.2179(2) 0.0387(7) Uani 1 1 d . . .
H30 H 0.433(2) 0.5494(15) 0.261(2) 0.033(8) Uiso 1 1 d . . .
C31 C 0.7144(2) 0.53342(16) 0.3100(2) 0.0371(6) Uani 1 1 d . . .
C32 C 0.7211(3) 0.59381(18) 0.3722(2) 0.0558(9) Uani 1 1 d . . .
H32A H 0.6599 0.5985 0.4032 0.084 Uiso 1 1 calc R . .
H32B H 0.7316 0.6358 0.3353 0.084 Uiso 1 1 calc R . .
H32C H 0.7762 0.5877 0.4198 0.084 Uiso 1 1 calc R . .
C33 C 0.5430(2) 0.35624(19) 0.3799(2) 0.0475(8) Uani 1 1 d . . .
C34 C 0.4939(3) 0.4168(2) 0.4170(3) 0.0669(10) Uani 1 1 d . . .
H34A H 0.4243 0.4166 0.3939 0.100 Uiso 1 1 calc R . .
H34B H 0.5249 0.4595 0.3961 0.100 Uiso 1 1 calc R . .
H34C H 0.4994 0.4150 0.4859 0.100 Uiso 1 1 calc R . .
C35 C 0.7485(4) 0.8166(2) 0.0782(4) 0.0771(14) Uani 1 1 d . . .
C36 C 0.8446(4) 0.8429(3) 0.1035(3) 0.0889(15) Uani 1 1 d . . .
H36A H 0.8852 0.8377 0.0503 0.133 Uiso 1 1 calc R . .
H36B H 0.8743 0.8168 0.1576 0.133 Uiso 1 1 calc R . .
H36C H 0.8404 0.8923 0.1201 0.133 Uiso 1 1 calc R . .

loop_
_atom_site_aniso_label
_atom_site_aniso_U_11
_atom_site_aniso_U_22
_atom_site_aniso_U_33
_atom_site_aniso_U_23
_atom_site_aniso_U_13
_atom_site_aniso_U_12
Co1 0.0241(2) 0.0249(2) 0.02623(19) -0.00039(13) 0.00166(13) -0.00048(13)
Cl1 0.0446(4) 0.0423(4) 0.0363(4) 0.0008(3) 0.0006(3) -0.0052(3)
Cl2 0.0457(4) 0.0488(4) 0.0365(4) 0.0044(3) 0.0015(3) 0.0133(3)
O1 0.119(3) 0.081(2) 0.0658(18) 0.0318(16) 0.0175(16) 0.0214(19)
O2 0.0465(19) 0.071(2) 0.167(4) 0.009(2) 0.010(2) -0.0161(16)
O3 0.070(2) 0.0520(17) 0.084(2) 0.0065(15) 0.0282(19) 0.0180(15)
O4 0.109(3) 0.116(3) 0.0443(17) -0.0281(19) -0.0098(18) 0.005(2)
O5 0.0526(15) 0.0659(17) 0.0806(18) -0.0073(13) 0.0236(13) -0.0032(13)
O6 0.0754(17) 0.0401(12) 0.0594(15) -0.0091(11) -0.0097(12) 0.0146(12)
O7 0.0385(14) 0.0402(14) 0.072(2) 0.0010(13) 0.0009(12) -0.0017(11)
O8 0.116(3) 0.108(3) 0.0379(16) 0.0186(17) -0.0123(17) 0.032(3)
N1 0.0257(11) 0.0329(12) 0.0292(11) 0.0032(9) 0.0027(8) -0.0018(9)
N2 0.0254(11) 0.0241(10) 0.0300(11) 0.0011(9) 0.0015(8) -0.0002(9)
N3 0.0231(11) 0.0249(10) 0.0284(11) -0.0003(9) 0.0012(8) -0.0007(8)
N4 0.0277(11) 0.0292(11) 0.0282(11) 0.0008(9) 0.0016(8) 0.0009(9)
N5 0.0253(11) 0.0325(12) 0.0345(12) -0.0018(10) -0.0016(9) 0.0019(9)
N6 0.0498(17) 0.0632(19) 0.0564(17) 0.0024(15) 0.0090(13) -0.0015(15)
N7 0.108(4) 0.069(3) 0.126(4) 0.005(2) 0.046(3) -0.006(3)
C1 0.0339(15) 0.0383(16) 0.0278(13) 0.0023(12) 0.0007(11) -0.0012(12)
C2 0.0329(15) 0.0474(17) 0.0345(15) 0.0099(13) 0.0000(11) -0.0014(13)
C3 0.0330(16) 0.0497(18) 0.0419(16) 0.0151(14) -0.0007(12) 0.0043(14)
C4 0.0343(16) 0.0332(15) 0.0433(16) 0.0059(13) 0.0049(12) 0.0042(12)
C5 0.0246(13) 0.0282(13) 0.0364(14) 0.0048(11) 0.0058(10) -0.0009(10)
C6 0.0300(14) 0.0250(13) 0.0353(14) -0.0019(11) 0.0018(11) 0.0027(11)
C7 0.0293(14) 0.0277(13) 0.0279(13) -0.0027(11) -0.0012(10) -0.0029(11)
C8 0.0243(13) 0.0277(13) 0.0282(12) -0.0001(10) 0.0017(10) 0.0037(10)
C9 0.0297(14) 0.0344(14) 0.0282(13) 0.0005(11) 0.0015(10) 0.0050(11)
C10 0.0310(14) 0.0396(15) 0.0318(14) 0.0081(12) 0.0063(11) 0.0023(12)
C11 0.0281(14) 0.0327(15) 0.0392(15) 0.0050(12) 0.0049(11) -0.0022(12)
C12 0.0219(12) 0.0274(13) 0.0336(13) 0.0013(11) 0.0017(10) 0.0000(10)
C13 0.0242(13) 0.0336(14) 0.0349(14) -0.0008(11) 0.0057(10) -0.0091(11)
C14 0.0249(13) 0.0357(15) 0.0389(14) -0.0010(12) 0.0024(10) -0.0044(11)
C15 0.0330(15) 0.0506(18) 0.0377(15) -0.0003(14) -0.0008(12) -0.0056(13)
C16 0.0388(17) 0.0546(19) 0.0425(17) -0.0112(15) 0.0007(13) -0.0125(15)
C17 0.0453(18) 0.0357(16) 0.0507(18) -0.0123(14) 0.0065(14) -0.0136(14)
C18 0.0372(16) 0.0325(15) 0.0405(16) -0.0014(12) 0.0064(12) -0.0083(12)
C19 0.0295(14) 0.0232(12) 0.0379(14) 0.0006(12) 0.0030(11) -0.0046(11)
C20 0.0305(14) 0.0316(14) 0.0305(13) 0.0050(11) 0.0009(10) -0.0019(11)
C21 0.0284(14) 0.0415(16) 0.0420(15) 0.0050(13) -0.0014(11) -0.0067(12)
C22 0.0254(15) 0.0519(19) 0.0505(18) 0.0014(15) 0.0042(12) -0.0057(13)
C23 0.0266(14) 0.0468(17) 0.0430(16) 0.0004(14) 0.0006(11) 0.0049(13)
C24 0.0284(14) 0.0358(15) 0.0287(13) 0.0023(11) -0.0001(10) 0.0027(11)
C25 0.0280(13) 0.0327(14) 0.0328(13) -0.0002(11) -0.0050(10) 0.0059(11)
C26 0.0321(14) 0.0336(14) 0.0322(14) 0.0007(12) -0.0026(11) 0.0035(12)
C27 0.0380(17) 0.0386(16) 0.0460(17) 0.0067(14) -0.0077(13) 0.0004(13)
C28 0.050(2) 0.0327(16) 0.058(2) -0.0014(15) -0.0112(15) 0.0031(14)
C29 0.0499(19) 0.0362(16) 0.0555(19) -0.0095(15) -0.0043(15) 0.0122(14)
C30 0.0335(16) 0.0395(16) 0.0426(16) -0.0046(13) -0.0007(12) 0.0079(13)
C31 0.0350(15) 0.0380(16) 0.0380(15) -0.0032(13) 0.0016(11) 0.0020(12)
C32 0.061(2) 0.054(2) 0.0510(19) -0.0241(16) -0.0004(16) 0.0028(17)
C33 0.0422(18) 0.058(2) 0.0417(17) 0.0039(16) 0.0004(13) -0.0048(16)
C34 0.063(2) 0.071(3) 0.066(2) -0.007(2) 0.0010(19) 0.010(2)
C35 0.079(3) 0.065(3) 0.093(3) 0.024(2) 0.042(3) 0.012(2)
C36 0.097(4) 0.103(4) 0.063(3) -0.004(3) -0.014(2) 0.025(3)

loop_
_atom_type_symbol
_atom_type_description
_atom_type_scat_dispersion_real
_atom_type_scat_dispersion_imag
_atom_type_scat_source
C C 0.0033 0.0016 'International Tables Vol C Tables 4.2.6.8 and 6.1.1.4'
H H 0.0000 0.0000 'International Tables Vol C Tables 4.2.6.8 and 6.1.1.4'
N N 0.0061 0.0033 'International Tables Vol C Tables 4.2.6.8 and 6.1.1.4'
O O 0.0106 0.0060 'International Tables Vol C Tables 4.2.6.8 and 6.1.1.4'
Cl Cl 0.1484 0.1585 'International Tables Vol C Tables 4.2.6.8 and 6.1.1.4'
Co Co 0.3494 0.9721 'International Tables Vol C Tables 4.2.6.8 and 6.1.1.4'

loop_
_geom_angle_atom_site_label_1
_geom_angle_atom_site_label_2
_geom_angle_atom_site_label_3
_geom_angle
_geom_angle_site_symmetry_1
_geom_angle_site_symmetry_3
_geom_angle_publ_flag
N1 Co1 N5 97.32(9) . . ?
N1 Co1 N3 110.04(8) . . ?
N5 Co1 N3 111.22(8) . . ?
N1 Co1 N4 121.28(8) . . ?
N5 Co1 N4 99.64(8) . . ?
N3 Co1 N4 114.88(8) . . ?
N1 Co1 N2 78.54(8) . . ?
N5 Co1 N2 171.55(8) . . ?
N3 Co1 N2 77.21(8) . . ?
N4 Co1 N2 76.68(8) . . ?
O3' Cl1 O4' 116.3(19) . . ?
O3' Cl1 O4 149.4(11) . . ?
O4' Cl1 O4 39.7(15) . . ?
O3' Cl1 O2 81.3(10) . . ?
O4' Cl1 O2 140.6(15) . . ?
O4 Cl1 O2 108.2(3) . . ?
O3' Cl1 O1 93.5(10) . . ?
O4' Cl1 O1 101.7(14) . . ?
O4 Cl1 O1 108.4(2) . . ?
O2 Cl1 O1 112.6(2) . . ?
O3' Cl1 O3 42.2(10) . . ?
O4' Cl1 O3 74.9(16) . . ?
O4 Cl1 O3 108.3(2) . . ?
O2 Cl1 O3 108.5(2) . . ?
O1 Cl1 O3 110.67(19) . . ?
O3' Cl1 O2' 126.2(14) . . ?
O4' Cl1 O2' 110.9(18) . . ?
O4 Cl1 O2' 71.2(9) . . ?
O2 Cl1 O2' 45.2(10) . . ?
O1 Cl1 O2' 101.2(9) . . ?
O3 Cl1 O2' 145.9(10) . . ?
O7' Cl2 O8 63.3(16) . . ?
O7' Cl2 O5 128.4(14) . . ?
O8 Cl2 O5 111.7(2) . . ?
O7' Cl2 O6 117.9(14) . . ?
O8 Cl2 O6 111.58(19) . . ?
O5 Cl2 O6 111.38(17) . . ?
O7' Cl2 O7 45.2(16) . . ?
O8 Cl2 O7 108.0(2) . . ?
O5 Cl2 O7 106.46(16) . . ?
O6 Cl2 O7 107.44(15) . . ?
O7' Cl2 O8' 105.6(18) . . ?
O8 Cl2 O8' 42.3(8) . . ?
O5 Cl2 O8' 87.0(8) . . ?
O6 Cl2 O8' 91.5(8) . . ?
O7 Cl2 O8' 150.1(9) . . ?
C5 N1 C1 118.6(2) . . ?
C5 N1 Co1 116.26(17) . . ?
C1 N1 Co1 125.01(19) . . ?
C19 N2 C7 112.2(2) . . ?
C19 N2 C6 111.9(2) . . ?
C7 N2 C6 112.2(2) . . ?
C19 N2 Co1 106.49(15) . . ?
C7 N2 Co1 106.34(15) . . ?
C6 N2 Co1 107.18(15) . . ?
C8 N3 C12 119.0(2) . . ?
C8 N3 Co1 114.18(16) . . ?
C12 N3 Co1 126.18(17) . . ?
C20 N4 C24 118.5(2) . . ?
C20 N4 Co1 112.87(17) . . ?
C24 N4 Co1 126.81(17) . . ?
C31 N5 Co1 175.1(2) . . ?
N1 C1 C2 122.2(3) . . ?
N1 C1 H1 116.0(17) . . ?
C2 C1 H1 121.7(17) . . ?
C1 C2 C3 118.9(3) . . ?
C1 C2 H2 118.9(18) . . ?
C3 C2 H2 122.2(18) . . ?
C2 C3 C4 119.5(3) . . ?
C2 C3 H3 117.7(18) . . ?
C4 C3 H3 122.8(18) . . ?
C5 C4 C3 118.9(3) . . ?
C5 C4 H4 120(2) . . ?
C3 C4 H4 122(2) . . ?
N1 C5 C4 121.9(3) . . ?
N1 C5 C6 115.6(2) . . ?
C4 C5 C6 122.4(2) . . ?
N2 C6 C5 109.6(2) . . ?
N2 C6 H6A 108(2) . . ?
C5 C6 H6A 112.2(19) . . ?
N2 C6 H6B 106.2(16) . . ?
C5 C6 H6B 111.5(16) . . ?
H6A C6 H6B 109(2) . . ?
N2 C7 C8 109.3(2) . . ?
N2 C7 H7A 114.5(15) . . ?
C8 C7 H7A 107.8(15) . . ?
N2 C7 H7B 108.8(17) . . ?
C8 C7 H7B 107.5(17) . . ?
H7A C7 H7B 109(2) . . ?
N3 C8 C9 121.8(2) . . ?
N3 C8 C7 116.0(2) . . ?
C9 C8 C7 122.1(2) . . ?
C10 C9 C8 119.4(3) . . ?
C10 C9 H9 123.8(19) . . ?
C8 C9 H9 116.8(19) . . ?
C9 C10 C11 119.0(2) . . ?
C9 C10 H10 120.4(17) . . ?
C11 C10 H10 120.5(17) . . ?
C10 C11 C12 119.5(3) . . ?
C10 C11 H11 120(2) . . ?
C12 C11 H11 120(2) . . ?
N3 C12 C11 121.2(2) . . ?
N3 C12 C13 117.0(2) . . ?
C11 C12 C13 121.7(2) . . ?
C14 C13 C18 120.0(3) . . ?
C14 C13 C12 119.4(2) . . ?
C18 C13 C12 120.6(3) . . ?
C13 C14 C15 120.1(3) . . ?
C13 C14 H14 122.9(19) . . ?
C15 C14 H14 116.8(19) . . ?
C16 C15 C14 119.9(3) . . ?
C16 C15 H15 124.7(19) . . ?
C14 C15 H15 115.1(19) . . ?
C17 C16 C15 120.1(3) . . ?
C17 C16 H16 123.2(19) . . ?
C15 C16 H16 116.7(19) . . ?
C16 C17 C18 120.5(3) . . ?
C16 C17 H17 120(2) . . ?
C18 C17 H17 120(2) . . ?
C17 C18 C13 119.3(3) . . ?
C17 C18 H18 121.0(17) . . ?
C13 C18 H18 119.5(17) . . ?
N2 C19 C20 110.6(2) . . ?
N2 C19 H19A 108.2(16) . . ?
C20 C19 H19A 108.7(16) . . ?
N2 C19 H19B 110.8(19) . . ?
C20 C19 H19B 113.5(19) . . ?
H19A C19 H19B 105(2) . . ?
N4 C20 C21 122.5(3) . . ?
N4 C20 C19 116.4(2) . . ?
C21 C20 C19 121.0(2) . . ?
C22 C21 C20 118.6(3) . . ?
C22 C21 H21 118.9(17) . . ?
C20 C21 H21 122.5(17) . . ?
C23 C22 C21 119.2(3) . . ?
C23 C22 H22 120(2) . . ?
C21 C22 H22 120(2) . . ?
C22 C23 C24 119.6(3) . . ?
C22 C23 H23 121.6(19) . . ?
C24 C23 H23 118.4(19) . . ?
N4 C24 C23 121.1(3) . . ?
N4 C24 C25 117.9(2) . . ?
C23 C24 C25 120.9(2) . . ?
C30 C25 C26 119.2(3) . . ?
C30 C25 C24 120.4(3) . . ?
C26 C25 C24 120.4(2) . . ?
C25 C26 C27 120.5(3) . . ?
C25 C26 H26 121.8(19) . . ?
C27 C26 H26 117.7(19) . . ?
C28 C27 C26 119.4(3) . . ?
C28 C27 H27 122.7(19) . . ?
C26 C27 H27 117.9(19) . . ?
C29 C28 C27 120.0(3) . . ?
C29 C28 H28 124(2) . . ?
C27 C28 H28 116(2) . . ?
C28 C29 C30 121.0(3) . . ?
C28 C29 H29 119(2) . . ?
C30 C29 H29 120(2) . . ?
C29 C30 C25 119.9(3) . . ?
C29 C30 H30 119.4(19) . . ?
C25 C30 H30 120.5(19) . . ?
N5 C31 C32 179.6(3) . . ?
C31 C32 H32A 109.5 . . ?
C31 C32 H32B 109.5 . . ?
H32A C32 H32B 109.5 . . ?
C31 C32 H32C 109.5 . . ?
H32A C32 H32C 109.5 . . ?
H32B C32 H32C 109.5 . . ?
N6 C33 C34 178.3(4) . . ?
C33 C34 H34A 109.5 . . ?
C33 C34 H34B 109.5 . . ?
H34A C34 H34B 109.5 . . ?
C33 C34 H34C 109.5 . . ?
H34A C34 H34C 109.5 . . ?
H34B C34 H34C 109.5 . . ?
N7 C35 C36 177.0(5) . . ?
C35 C36 H36A 109.5 . . ?
C35 C36 H36B 109.5 . . ?
H36A C36 H36B 109.5 . . ?
C35 C36 H36C 109.5 . . ?
H36A C36 H36C 109.5 . . ?
H36B C36 H36C 109.5 . . ?

loop_
_geom_bond_atom_site_label_1
_geom_bond_atom_site_label_2
_geom_bond_distance
_geom_bond_site_symmetry_2
_geom_bond_publ_flag
Co1 N1 2.052(2) . ?
Co1 N5 2.059(2) . ?
Co1 N3 2.082(2) . ?
Co1 N4 2.114(2) . ?
Co1 N2 2.154(2) . ?
Cl1 O3' 1.36(2) . ?
Cl1 O4' 1.38(3) . ?
Cl1 O4 1.409(3) . ?
Cl1 O2 1.413(3) . ?
Cl1 O1 1.416(3) . ?
Cl1 O3 1.455(3) . ?
Cl1 O2' 1.55(2) . ?
Cl2 O7' 1.27(3) . ?
Cl2 O8 1.413(3) . ?
Cl2 O5 1.428(2) . ?
Cl2 O6 1.434(2) . ?
Cl2 O7 1.470(3) . ?
Cl2 O8' 1.61(2) . ?
N1 C5 1.353(3) . ?
N1 C1 1.354(3) . ?
N2 C19 1.474(3) . ?
N2 C7 1.476(3) . ?
N2 C6 1.480(3) . ?
N3 C8 1.352(3) . ?
N3 C12 1.353(3) . ?
N4 C20 1.353(3) . ?
N4 C24 1.360(3) . ?
N5 C31 1.130(3) . ?
N6 C33 1.133(4) . ?
N7 C35 1.122(6) . ?
C1 C2 1.376(4) . ?
C1 H1 0.96(3) . ?
C2 C3 1.382(4) . ?
C2 H2 0.94(3) . ?
C3 C4 1.389(4) . ?
C3 H3 0.97(3) . ?
C4 C5 1.380(4) . ?
C4 H4 0.86(3) . ?
C5 C6 1.507(4) . ?
C6 H6A 0.87(3) . ?
C6 H6B 0.99(3) . ?
C7 C8 1.514(4) . ?
C7 H7A 0.98(3) . ?
C7 H7B 1.00(3) . ?
C8 C9 1.384(4) . ?
C9 C10 1.381(4) . ?
C9 H9 0.90(3) . ?
C10 C11 1.384(4) . ?
C10 H10 0.97(3) . ?
C11 C12 1.392(4) . ?
C11 H11 0.88(3) . ?
C12 C13 1.486(4) . ?
C13 C14 1.388(4) . ?
C13 C18 1.398(4) . ?
C14 C15 1.396(4) . ?
C14 H14 0.93(3) . ?
C15 C16 1.387(5) . ?
C15 H15 0.97(3) . ?
C16 C17 1.385(5) . ?
C16 H16 1.03(4) . ?
C17 C18 1.395(4) . ?
C17 H17 0.94(3) . ?
C18 H18 0.96(3) . ?
C19 C20 1.497(4) . ?
C19 H19A 0.99(3) . ?
C19 H19B 0.93(3) . ?
C20 C21 1.388(4) . ?
C21 C22 1.386(4) . ?
C21 H21 0.99(3) . ?
C22 C23 1.383(4) . ?
C22 H22 0.89(3) . ?
C23 C24 1.394(4) . ?
C23 H23 1.01(3) . ?
C24 C25 1.485(4) . ?
C25 C30 1.391(4) . ?
C25 C26 1.394(4) . ?
C26 C27 1.398(4) . ?
C26 H26 0.93(3) . ?
C27 C28 1.387(5) . ?
C27 H27 0.99(3) . ?
C28 C29 1.377(5) . ?
C28 H28 0.92(4) . ?
C29 C30 1.382(5) . ?
C29 H29 1.01(4) . ?
C30 H30 0.90(3) . ?
C31 C32 1.458(4) . ?
C32 H32A 0.9800 . ?
C32 H32B 0.9800 . ?
C32 H32C 0.9800 . ?
C33 C34 1.463(5) . ?
C34 H34A 0.9800 . ?
C34 H34B 0.9800 . ?
C34 H34C 0.9800 . ?
C35 C36 1.427(7) . ?
C36 H36A 0.9800 . ?
C36 H36B 0.9800 . ?
C36 H36C 0.9800 . ?

loop_
_geom_torsion_atom_site_label_1
_geom_torsion_atom_site_label_2
_geom_torsion_atom_site_label_3
_geom_torsion_atom_site_label_4
_geom_torsion
_geom_torsion_site_symmetry_1
_geom_torsion_site_symmetry_2
_geom_torsion_site_symmetry_3
_geom_torsion_site_symmetry_4
_geom_torsion_publ_flag
N5 Co1 N1 C5 -170.95(18) . . . . ?
N3 Co1 N1 C5 -55.15(19) . . . . ?
N4 Co1 N1 C5 83.05(19) . . . . ?
N2 Co1 N1 C5 16.52(17) . . . . ?
N5 Co1 N1 C1 5.6(2) . . . . ?
N3 Co1 N1 C1 121.4(2) . . . . ?
N4 Co1 N1 C1 -100.4(2) . . . . ?
N2 Co1 N1 C1 -166.9(2) . . . . ?
N1 Co1 N2 C19 90.40(16) . . . . ?
N5 Co1 N2 C19 29.1(6) . . . . ?
N3 Co1 N2 C19 -155.74(17) . . . . ?
N4 Co1 N2 C19 -35.93(16) . . . . ?
N1 Co1 N2 C7 -149.75(16) . . . . ?
N5 Co1 N2 C7 148.9(5) . . . . ?
N3 Co1 N2 C7 -35.89(15) . . . . ?
N4 Co1 N2 C7 83.91(16) . . . . ?
N1 Co1 N2 C6 -29.54(16) . . . . ?
N5 Co1 N2 C6 -90.9(6) . . . . ?
N3 Co1 N2 C6 84.32(16) . . . . ?
N4 Co1 N2 C6 -155.88(17) . . . . ?
N1 Co1 N3 C8 98.82(18) . . . . ?
N5 Co1 N3 C8 -154.50(17) . . . . ?
N4 Co1 N3 C8 -42.29(19) . . . . ?
N2 Co1 N3 C8 26.25(17) . . . . ?
N1 Co1 N3 C12 -90.6(2) . . . . ?
N5 Co1 N3 C12 16.1(2) . . . . ?
N4 Co1 N3 C12 128.3(2) . . . . ?
N2 Co1 N3 C12 -163.1(2) . . . . ?
N1 Co1 N4 C20 -38.7(2) . . . . ?
N5 Co1 N4 C20 -143.39(18) . . . . ?
N3 Co1 N4 C20 97.70(18) . . . . ?
N2 Co1 N4 C20 28.84(17) . . . . ?
N1 Co1 N4 C24 125.5(2) . . . . ?
N5 Co1 N4 C24 20.7(2) . . . . ?
N3 Co1 N4 C24 -98.2(2) . . . . ?
N2 Co1 N4 C24 -167.0(2) . . . . ?
N1 Co1 N5 C31 116(3) . . . . ?
N3 Co1 N5 C31 1(3) . . . . ?
N4 Co1 N5 C31 -120(3) . . . . ?
N2 Co1 N5 C31 176(2) . . . . ?
C5 N1 C1 C2 0.9(4) . . . . ?
Co1 N1 C1 C2 -175.5(2) . . . . ?
N1 C1 C2 C3 -1.2(4) . . . . ?
C1 C2 C3 C4 0.0(4) . . . . ?
C2 C3 C4 C5 1.5(4) . . . . ?
C1 N1 C5 C4 0.6(4) . . . . ?
Co1 N1 C5 C4 177.4(2) . . . . ?
C1 N1 C5 C6 -176.1(2) . . . . ?
Co1 N1 C5 C6 0.7(3) . . . . ?
C3 C4 C5 N1 -1.8(4) . . . . ?
C3 C4 C5 C6 174.7(3) . . . . ?
C19 N2 C6 C5 -78.8(3) . . . . ?
C7 N2 C6 C5 154.0(2) . . . . ?
Co1 N2 C6 C5 37.6(2) . . . . ?
N1 C5 C6 N2 -26.7(3) . . . . ?
C4 C5 C6 N2 156.6(2) . . . . ?
C19 N2 C7 C8 156.2(2) . . . . ?
C6 N2 C7 C8 -76.7(3) . . . . ?
Co1 N2 C7 C8 40.1(2) . . . . ?
C12 N3 C8 C9 -2.6(4) . . . . ?
Co1 N3 C8 C9 168.72(19) . . . . ?
C12 N3 C8 C7 178.0(2) . . . . ?
Co1 N3 C8 C7 -10.6(3) . . . . ?
N2 C7 C8 N3 -21.0(3) . . . . ?
N2 C7 C8 C9 159.6(2) . . . . ?
N3 C8 C9 C10 -0.6(4) . . . . ?
C7 C8 C9 C10 178.7(2) . . . . ?
C8 C9 C10 C11 2.4(4) . . . . ?
C9 C10 C11 C12 -1.2(4) . . . . ?
C8 N3 C12 C11 4.0(4) . . . . ?
Co1 N3 C12 C11 -166.26(19) . . . . ?
C8 N3 C12 C13 -172.7(2) . . . . ?
Co1 N3 C12 C13 17.1(3) . . . . ?
C10 C11 C12 N3 -2.1(4) . . . . ?
C10 C11 C12 C13 174.4(3) . . . . ?
N3 C12 C13 C14 52.8(3) . . . . ?
C11 C12 C13 C14 -123.8(3) . . . . ?
N3 C12 C13 C18 -128.8(3) . . . . ?
C11 C12 C13 C18 54.6(4) . . . . ?
C18 C13 C14 C15 1.9(4) . . . . ?
C12 C13 C14 C15 -179.7(2) . . . . ?
C13 C14 C15 C16 0.3(4) . . . . ?
C14 C15 C16 C17 -1.1(5) . . . . ?
C15 C16 C17 C18 -0.1(5) . . . . ?
C16 C17 C18 C13 2.3(4) . . . . ?
C14 C13 C18 C17 -3.2(4) . . . . ?
C12 C13 C18 C17 178.4(2) . . . . ?
C7 N2 C19 C20 -77.5(3) . . . . ?
C6 N2 C19 C20 155.3(2) . . . . ?
Co1 N2 C19 C20 38.5(2) . . . . ?
C24 N4 C20 C21 -3.1(4) . . . . ?
Co1 N4 C20 C21 162.5(2) . . . . ?
C24 N4 C20 C19 179.1(2) . . . . ?
Co1 N4 C20 C19 -15.3(3) . . . . ?
N2 C19 C20 N4 -16.6(3) . . . . ?
N2 C19 C20 C21 165.6(2) . . . . ?
N4 C20 C21 C22 -2.4(4) . . . . ?
C19 C20 C21 C22 175.3(3) . . . . ?
C20 C21 C22 C23 4.4(4) . . . . ?
C21 C22 C23 C24 -1.1(5) . . . . ?
C20 N4 C24 C23 6.5(4) . . . . ?
Co1 N4 C24 C23 -156.8(2) . . . . ?
C20 N4 C24 C25 -171.9(2) . . . . ?
Co1 N4 C24 C25 24.8(3) . . . . ?
C22 C23 C24 N4 -4.4(4) . . . . ?
C22 C23 C24 C25 173.9(3) . . . . ?
N4 C24 C25 C30 -142.7(3) . . . . ?
C23 C24 C25 C30 39.0(4) . . . . ?
N4 C24 C25 C26 38.2(3) . . . . ?
C23 C24 C25 C26 -140.2(3) . . . . ?
C30 C25 C26 C27 2.2(4) . . . . ?
C24 C25 C26 C27 -178.6(2) . . . . ?
C25 C26 C27 C28 -1.8(4) . . . . ?
C26 C27 C28 C29 0.7(5) . . . . ?
C27 C28 C29 C30 0.1(5) . . . . ?
C28 C29 C30 C25 0.2(5) . . . . ?
C26 C25 C30 C29 -1.4(4) . . . . ?
C24 C25 C30 C29 179.5(3) . . . . ?
Co1 N5 C31 C32 126(42) . . . . ?
